data_4129431
loop_
_publ_author_name
'Rajendar, Goreti'
'Corey, E. J.'

_publ_section_title
;
 A systematic study of functionalized oxiranes as initiating groups for
 cationic polycyclization reactions.
;
_journal_issue 17
_journal_name_full 'Journal of the American Chemical Society'
_journal_page_first 5837
_journal_page_last 5844
_journal_paper_doi 10.1021/jacs.5b03229
_journal_volume 137
_journal_year 2015
_chemical_absolute_configuration ad
_chemical_formula_sum 'C21 H28 O2'
_chemical_formula_weight 312.43
_space_group_crystal_system trigonal
_space_group_IT_number 154
_space_group_name_Hall 'P 32 2"'
_space_group_name_H-M_alt 'P 32 2 1'
_atom_sites_solution_hydrogens geom
_audit_creation_method SHELXL-2014/6
_cell_angle_alpha 90
_cell_angle_beta 90
_cell_angle_gamma 120
_cell_formula_units_Z 6
_cell_length_a 10.7904(2)
_cell_length_b 10.7904(2)
_cell_length_c 26.1124(5)
_cell_measurement_reflns_used 9950
_cell_measurement_temperature 100(2)
_cell_measurement_theta_max 66.5
_cell_measurement_theta_min 4.73
_cell_volume 2633.01(9)
_computing_cell_refinement 'SAINT 8.34C (Bruker-AXS, 2014)'
_computing_data_collection 'APEX2 v2014.3.0 (Bruker-AXS, 2014)'
_computing_data_reduction 'SAINT 8.34C (Bruker-AXS, 2014)'
_computing_molecular_graphics 'Bruker SHELXTL (Sheldrick, 2008)'
_computing_publication_material 'Bruker SHELXTL (Sheldrick, 2008)'
_computing_structure_refinement 'SHELXL-2014 (Sheldrick, 2008)'
_computing_structure_solution 'SHELXT-2014 (Sheldrick, 2008)'
_diffrn_ambient_temperature 100(2)
_diffrn_measured_fraction_theta_full 1.000
_diffrn_measured_fraction_theta_max 1.000
_diffrn_measurement_device_type
;
Bruker D8 goniometer with CCD area detector  
;
_diffrn_measurement_method 'omega and phi scans'
_diffrn_radiation_monochromator graphite
_diffrn_radiation_source 'I\mS microfocus tube'
_diffrn_radiation_type CuK\a
_diffrn_radiation_wavelength 1.54178
_diffrn_reflns_av_R_equivalents 0.0303
_diffrn_reflns_av_unetI/netI 0.0114
_diffrn_reflns_Laue_measured_fraction_full 1.000
_diffrn_reflns_Laue_measured_fraction_max 1.000
_diffrn_reflns_limit_h_max 12
_diffrn_reflns_limit_h_min -12
_diffrn_reflns_limit_k_max 12
_diffrn_reflns_limit_k_min -12
_diffrn_reflns_limit_l_max 31
_diffrn_reflns_limit_l_min -28
_diffrn_reflns_number 47120
_diffrn_reflns_point_group_measured_fraction_full 1.000
_diffrn_reflns_point_group_measured_fraction_max 0.999
_diffrn_reflns_theta_full 66.550
_diffrn_reflns_theta_max 66.621
_diffrn_reflns_theta_min 4.732
_exptl_absorpt_coefficient_mu 0.573
_exptl_absorpt_correction_T_max 0.8642
_exptl_absorpt_correction_T_min 0.8078
_exptl_absorpt_correction_type multi-scan
_exptl_absorpt_process_details sadabs
_exptl_crystal_colour colorless
_exptl_crystal_density_diffrn 1.182
_exptl_crystal_description block
_exptl_crystal_F_000 1020
_exptl_crystal_size_max 0.240
_exptl_crystal_size_mid 0.200
_exptl_crystal_size_min 0.140
_refine_diff_density_max 0.171
_refine_diff_density_min -0.122
_refine_diff_density_rms 0.030
_refine_ls_abs_structure_details
;
 Flack x determined using 1253 quotients [(I+)-(I-)]/[(I+)+(I-)]
 (Parsons, Flack and Wagner, Acta Cryst. B69 (2013) 249-259).
;
_refine_ls_abs_structure_Flack 0.01(4)
_refine_ls_extinction_coef 0.0029(3)
_refine_ls_extinction_expression Fc^*^=kFc[1+0.001xFc^2^\l^3^/sin(2\q)]^-1/4^
_refine_ls_extinction_method SHELXL
_refine_ls_goodness_of_fit_ref 1.044
_refine_ls_hydrogen_treatment constr
_refine_ls_matrix_type full
_refine_ls_number_parameters 212
_refine_ls_number_reflns 3104
_refine_ls_number_restraints 0
_refine_ls_restrained_S_all 1.044
_refine_ls_R_factor_all 0.0268
_refine_ls_R_factor_gt 0.0261
_refine_ls_shift/su_max 0.001
_refine_ls_shift/su_mean 0.000
_refine_ls_structure_factor_coef Fsqd
_refine_ls_weighting_details 'w=1/[\s^2^(Fo^2^)+(0.0382P)^2^+0.3932P] where P=(Fo^2^+2Fc^2^)/3'
_refine_ls_weighting_scheme calc
_refine_ls_wR_factor_gt 0.0679
_refine_ls_wR_factor_ref 0.0684
_reflns_Friedel_coverage 0.710
_reflns_Friedel_fraction_full 1.000
_reflns_Friedel_fraction_max 0.998
_reflns_number_gt 3040
_reflns_number_total 3104
_reflns_threshold_expression 'I > 2\s(I)'
_cod_data_source_file ja5b03229_si_004.cif
_cod_data_source_block GRR-Actonide
_cod_original_cell_volume 2633.01(11)
_cod_database_code 4129431
_shelx_space_group_comment
;
The symmetry employed for this shelxl refinement is uniquely defined
by the following loop, which should always be used as a source of
symmetry information in preference to the above space-group names.
They are only intended as comments.
;
_shelx_estimated_absorpt_t_min 0.875
_shelx_estimated_absorpt_t_max 0.924
_shelxl_version_number 2014/6

loop_
_space_group_symop_operation_xyz
'x, y, z'
'-y, x-y, z+2/3'
'-x+y, -x, z+1/3'
'y, x, -z'
'x-y, -y, -z+1/3'
'-x, -x+y, -z+2/3'

loop_
_atom_site_label
_atom_site_type_symbol
_atom_site_fract_x
_atom_site_fract_y
_atom_site_fract_z
_atom_site_U_iso_or_equiv
_atom_site_adp_type
_atom_site_occupancy
_atom_site_site_symmetry_order
_atom_site_calc_flag
_atom_site_refinement_flags_posn
_atom_site_refinement_flags_adp
C1 C 1.11702(18) 0.69972(17) 0.70489(6) 0.0302(4) Uani 1 1 d . .
C2 C 1.10739(17) 0.47209(16) 0.69641(6) 0.0252(3) Uani 1 1 d . .
H2A H 1.1659 0.4864 0.7274 0.030 Uiso 1 1 calc R U
H2B H 1.1265 0.4139 0.6718 0.030 Uiso 1 1 calc R U
C3 C 0.94815(16) 0.39259(16) 0.71085(5) 0.0215(3) Uani 1 1 d . .
C4 C 0.90981(16) 0.25631(16) 0.74228(5) 0.0205(3) Uani 1 1 d . .
H4 H 0.9800 0.2893 0.7712 0.025 Uiso 1 1 calc R U
C5 C 0.93131(16) 0.14580(16) 0.71339(6) 0.0238(3) Uani 1 1 d . .
H5A H 0.8533 0.0957 0.6882 0.029 Uiso 1 1 calc R U
H5B H 1.0232 0.1943 0.6946 0.029 Uiso 1 1 calc R U
C6 C 0.93186(18) 0.03791(17) 0.75078(6) 0.0272(3) Uani 1 1 d . .
H6A H 0.9183 -0.0467 0.7313 0.033 Uiso 1 1 calc R U
H6B H 1.0268 0.0812 0.7675 0.033 Uiso 1 1 calc R U
C7 C 0.81770(16) -0.01116(16) 0.79177(6) 0.0248(3) Uani 1 1 d . .
C8 C 0.78877(19) -0.13092(18) 0.82111(6) 0.0313(4) Uani 1 1 d . .
H8 H 0.8393 -0.1802 0.8142 0.038 Uiso 1 1 calc R U
C9 C 0.6886(2) -0.17943(19) 0.85991(7) 0.0360(4) Uani 1 1 d . .
H9 H 0.6703 -0.2613 0.8793 0.043 Uiso 1 1 calc R U
C10 C 0.61493(19) -0.1081(2) 0.87033(7) 0.0360(4) Uani 1 1 d . .
H10 H 0.5466 -0.1399 0.8972 0.043 Uiso 1 1 calc R U
C11 C 0.64130(18) 0.00983(18) 0.84137(6) 0.0299(4) Uani 1 1 d . .
H11 H 0.5895 0.0577 0.8485 0.036 Uiso 1 1 calc R U
C12 C 0.74237(16) 0.06073(16) 0.80167(6) 0.0236(3) Uani 1 1 d . .
C13 C 0.75933(16) 0.18486(16) 0.76806(5) 0.0213(3) Uani 1 1 d . .
C14 C 0.74879(17) 0.29925(17) 0.80029(6) 0.0236(3) Uani 1 1 d . .
H14A H 0.6506 0.2574 0.8142 0.028 Uiso 1 1 calc R U
H14B H 0.8154 0.3263 0.8297 0.028 Uiso 1 1 calc R U
C15 C 0.78401(17) 0.43419(17) 0.76977(6) 0.0261(3) Uani 1 1 d . .
H15A H 0.7132 0.4102 0.7420 0.031 Uiso 1 1 calc R U
H15B H 0.7800 0.5055 0.7925 0.031 Uiso 1 1 calc R U
C16 C 0.93211(17) 0.49526(16) 0.74740(6) 0.0230(3) Uani 1 1 d . .
H16 H 1.0002 0.5166 0.7765 0.028 Uiso 1 1 calc R U
C17 C 1.1280(2) 0.81514(19) 0.66955(7) 0.0397(4) Uani 1 1 d . .
H17A H 1.1088 0.8817 0.6888 0.060 Uiso 1 1 calc R U
H17B H 1.0579 0.7717 0.6419 0.060 Uiso 1 1 calc R U
H17C H 1.2246 0.8672 0.6550 0.060 Uiso 1 1 calc R U
C18 C 1.2218(2) 0.76037(19) 0.74950(7) 0.0398(4) Uani 1 1 d . .
H18A H 1.3189 0.8216 0.7363 0.060 Uiso 1 1 calc R U
H18B H 1.2186 0.6816 0.7693 0.060 Uiso 1 1 calc R U
H18C H 1.1955 0.8169 0.7716 0.060 Uiso 1 1 calc R U
C19 C 0.85851(17) 0.36527(16) 0.66265(6) 0.0250(3) Uani 1 1 d . .
H19 H 0.7796 0.3810 0.6649 0.030 Uiso 1 1 calc R U
C20 C 0.8801(2) 0.32206(19) 0.61827(6) 0.0352(4) Uani 1 1 d . .
H20A H 0.9577 0.3049 0.6141 0.042 Uiso 1 1 calc R U
H20B H 0.8181 0.3079 0.5903 0.042 Uiso 1 1 calc R U
C21 C 0.63201(17) 0.11752(18) 0.73018(6) 0.0272(3) Uani 1 1 d . .
H21A H 0.6329 0.1929 0.7090 0.041 Uiso 1 1 calc R U
H21B H 0.5421 0.0685 0.7494 0.041 Uiso 1 1 calc R U
H21C H 0.6405 0.0485 0.7082 0.041 Uiso 1 1 calc R U
O1 O 1.14655(12) 0.60788(11) 0.67403(4) 0.0276(3) Uani 1 1 d . .
O2 O 0.97174(12) 0.62721(11) 0.72206(4) 0.0274(3) Uani 1 1 d . .

loop_
_atom_site_aniso_label
_atom_site_aniso_U_11
_atom_site_aniso_U_22
_atom_site_aniso_U_33
_atom_site_aniso_U_23
_atom_site_aniso_U_13
_atom_site_aniso_U_12
C1 0.0302(9) 0.0192(8) 0.0364(8) 0.0019(7) 0.0083(7) 0.0088(7)
C2 0.0254(8) 0.0197(8) 0.0289(8) 0.0023(6) 0.0042(6) 0.0100(7)
C3 0.0223(8) 0.0183(7) 0.0224(7) 0.0001(6) 0.0007(6) 0.0090(6)
C4 0.0210(7) 0.0185(7) 0.0207(7) -0.0006(6) -0.0010(6) 0.0090(6)
C5 0.0246(8) 0.0200(7) 0.0255(7) -0.0004(6) 0.0024(6) 0.0102(7)
C6 0.0282(9) 0.0243(8) 0.0315(8) -0.0004(7) -0.0009(7) 0.0149(7)
C7 0.0237(8) 0.0206(8) 0.0258(8) -0.0008(6) -0.0049(6) 0.0080(7)
C8 0.0290(9) 0.0237(8) 0.0393(9) 0.0020(7) -0.0059(7) 0.0118(7)
C9 0.0328(10) 0.0253(9) 0.0421(10) 0.0132(8) 0.0000(8) 0.0087(8)
C10 0.0288(9) 0.0325(9) 0.0377(9) 0.0124(7) 0.0059(7) 0.0084(8)
C11 0.0270(8) 0.0265(8) 0.0331(8) 0.0058(7) 0.0045(7) 0.0111(7)
C12 0.0220(8) 0.0192(7) 0.0243(7) -0.0002(6) -0.0030(6) 0.0065(6)
C13 0.0206(8) 0.0186(7) 0.0220(7) 0.0005(6) 0.0001(6) 0.0079(6)
C14 0.0231(8) 0.0220(8) 0.0241(7) 0.0006(6) 0.0028(6) 0.0101(7)
C15 0.0287(8) 0.0232(8) 0.0275(8) 0.0004(6) 0.0041(6) 0.0138(7)
C16 0.0260(8) 0.0176(7) 0.0241(7) 0.0010(6) 0.0022(6) 0.0099(6)
C17 0.0440(11) 0.0248(9) 0.0505(10) 0.0112(8) 0.0189(9) 0.0173(8)
C18 0.0359(10) 0.0227(9) 0.0453(10) -0.0059(8) 0.0005(8) 0.0030(8)
C19 0.0276(8) 0.0211(8) 0.0245(8) 0.0037(6) -0.0002(6) 0.0108(7)
C20 0.0422(10) 0.0377(10) 0.0264(8) -0.0005(7) -0.0038(7) 0.0205(9)
C21 0.0215(8) 0.0260(8) 0.0289(8) 0.0001(7) -0.0021(6) 0.0080(7)
O1 0.0291(6) 0.0193(5) 0.0316(6) 0.0038(4) 0.0072(5) 0.0100(5)
O2 0.0306(6) 0.0173(5) 0.0331(6) 0.0037(4) 0.0062(5) 0.0111(5)

loop_
_atom_type_symbol
_atom_type_description
_atom_type_scat_dispersion_real
_atom_type_scat_dispersion_imag
_atom_type_scat_source
C C 0.0181 0.0091 'International Tables Vol C Tables 4.2.6.8 and 6.1.1.4'
H H 0.0000 0.0000 'International Tables Vol C Tables 4.2.6.8 and 6.1.1.4'
O O 0.0492 0.0322 'International Tables Vol C Tables 4.2.6.8 and 6.1.1.4'

loop_
_geom_angle_atom_site_label_1
_geom_angle_atom_site_label_2
_geom_angle_atom_site_label_3
_geom_angle
O2 C1 O1 111.13(12)
O2 C1 C17 104.85(14)
O1 C1 C17 105.96(13)
O2 C1 C18 111.74(13)
O1 C1 C18 110.68(14)
C17 C1 C18 112.22(15)
O1 C2 C3 110.33(12)
O1 C2 H2A 109.6
C3 C2 H2A 109.6
O1 C2 H2B 109.6
C3 C2 H2B 109.6
H2A C2 H2B 108.1
C19 C3 C2 109.29(12)
C19 C3 C16 111.30(13)
C2 C3 C16 104.34(12)
C19 C3 C4 114.31(12)
C2 C3 C4 110.71(12)
C16 C3 C4 106.41(11)
C5 C4 C3 114.07(11)
C5 C4 C13 110.80(12)
C3 C4 C13 114.57(12)
C5 C4 H4 105.5
C3 C4 H4 105.5
C13 C4 H4 105.5
C6 C5 C4 109.98(12)
C6 C5 H5A 109.7
C4 C5 H5A 109.7
C6 C5 H5B 109.7
C4 C5 H5B 109.7
H5A C5 H5B 108.2
C7 C6 C5 114.05(13)
C7 C6 H6A 108.7
C5 C6 H6A 108.7
C7 C6 H6B 108.7
C5 C6 H6B 108.7
H6A C6 H6B 107.6
C8 C7 C12 119.23(14)
C8 C7 C6 118.54(15)
C12 C7 C6 122.22(14)
C9 C8 C7 121.60(17)
C9 C8 H8 119.2
C7 C8 H8 119.2
C8 C9 C10 119.53(16)
C8 C9 H9 120.2
C10 C9 H9 120.2
C11 C10 C9 119.61(16)
C11 C10 H10 120.2
C9 C10 H10 120.2
C10 C11 C12 121.80(16)
C10 C11 H11 119.1
C12 C11 H11 119.1
C7 C12 C11 118.21(14)
C7 C12 C13 121.96(13)
C11 C12 C13 119.66(14)
C12 C13 C14 111.20(11)
C12 C13 C21 105.39(12)
C14 C13 C21 108.70(13)
C12 C13 C4 108.59(12)
C14 C13 C4 108.34(12)
C21 C13 C4 114.62(11)
C15 C14 C13 113.19(12)
C15 C14 H14A 108.9
C13 C14 H14A 108.9
C15 C14 H14B 108.9
C13 C14 H14B 108.9
H14A C14 H14B 107.8
C16 C15 C14 108.78(13)
C16 C15 H15A 109.9
C14 C15 H15A 109.9
C16 C15 H15B 109.9
C14 C15 H15B 109.9
H15A C15 H15B 108.3
O2 C16 C15 109.80(12)
O2 C16 C3 110.22(11)
C15 C16 C3 113.72(12)
O2 C16 H16 107.6
C15 C16 H16 107.6
C3 C16 H16 107.6
C1 C17 H17A 109.5
C1 C17 H17B 109.5
H17A C17 H17B 109.5
C1 C17 H17C 109.5
H17A C17 H17C 109.5
H17B C17 H17C 109.5
C1 C18 H18A 109.5
C1 C18 H18B 109.5
H18A C18 H18B 109.5
C1 C18 H18C 109.5
H18A C18 H18C 109.5
H18B C18 H18C 109.5
C20 C19 C3 126.14(16)
C20 C19 H19 116.9
C3 C19 H19 116.9
C19 C20 H20A 120.0
C19 C20 H20B 120.0
H20A C20 H20B 120.0
C13 C21 H21A 109.5
C13 C21 H21B 109.5
H21A C21 H21B 109.5
C13 C21 H21C 109.5
H21A C21 H21C 109.5
H21B C21 H21C 109.5
C2 O1 C1 115.16(11)
C16 O2 C1 113.00(12)

loop_
_geom_bond_atom_site_label_1
_geom_bond_atom_site_label_2
_geom_bond_distance
C1 O2 1.430(2)
C1 O1 1.4312(19)
C1 C17 1.506(2)
C1 C18 1.525(2)
C2 O1 1.4310(18)
C2 C3 1.535(2)
C2 H2A 0.9900
C2 H2B 0.9900
C3 C19 1.523(2)
C3 C16 1.536(2)
C3 C4 1.549(2)
C4 C5 1.523(2)
C4 C13 1.560(2)
C4 H4 1.0000
C5 C6 1.522(2)
C5 H5A 0.9900
C5 H5B 0.9900
C6 C7 1.514(2)
C6 H6A 0.9900
C6 H6B 0.9900
C7 C8 1.397(2)
C7 C12 1.400(2)
C8 C9 1.380(2)
C8 H8 0.9500
C9 C10 1.382(3)
C9 H9 0.9500
C10 C11 1.382(2)
C10 H10 0.9500
C11 C12 1.402(2)
C11 H11 0.9500
C12 C13 1.534(2)
C13 C14 1.544(2)
C13 C21 1.548(2)
C14 C15 1.532(2)
C14 H14A 0.9900
C14 H14B 0.9900
C15 C16 1.509(2)
C15 H15A 0.9900
C15 H15B 0.9900
C16 O2 1.4280(18)
C16 H16 1.0000
C17 H17A 0.9800
C17 H17B 0.9800
C17 H17C 0.9800
C18 H18A 0.9800
C18 H18B 0.9800
C18 H18C 0.9800
C19 C20 1.313(2)
C19 H19 0.9500
C20 H20A 0.9500
C20 H20B 0.9500
C21 H21A 0.9800
C21 H21B 0.9800
C21 H21C 0.9800

loop_
_geom_torsion_atom_site_label_1
_geom_torsion_atom_site_label_2
_geom_torsion_atom_site_label_3
_geom_torsion_atom_site_label_4
_geom_torsion
O1 C2 C3 C19 61.66(16)
O1 C2 C3 C16 -57.46(15)
O1 C2 C3 C4 -171.57(12)
C19 C3 C4 C5 61.43(17)
C2 C3 C4 C5 -62.50(16)
C16 C3 C4 C5 -175.30(13)
C19 C3 C4 C13 -67.76(16)
C2 C3 C4 C13 168.30(12)
C16 C3 C4 C13 55.50(15)
C3 C4 C5 C6 164.20(13)
C13 C4 C5 C6 -64.73(16)
C4 C5 C6 C7 42.65(17)
C5 C6 C7 C8 166.64(14)
C5 C6 C7 C12 -14.4(2)
C12 C7 C8 C9 -0.5(2)
C6 C7 C8 C9 178.43(15)
C7 C8 C9 C10 -0.2(3)
C8 C9 C10 C11 0.8(3)
C9 C10 C11 C12 -0.6(3)
C8 C7 C12 C11 0.7(2)
C6 C7 C12 C11 -178.24(14)
C8 C7 C12 C13 -174.66(14)
C6 C7 C12 C13 6.4(2)
C10 C11 C12 C7 -0.1(2)
C10 C11 C12 C13 175.34(15)
C7 C12 C13 C14 -144.91(14)
C11 C12 C13 C14 39.80(19)
C7 C12 C13 C21 97.47(16)
C11 C12 C13 C21 -77.81(16)
C7 C12 C13 C4 -25.80(18)
C11 C12 C13 C4 158.92(13)
C5 C4 C13 C12 54.47(15)
C3 C4 C13 C12 -174.73(11)
C5 C4 C13 C14 175.36(12)
C3 C4 C13 C14 -53.83(15)
C5 C4 C13 C21 -63.06(17)
C3 C4 C13 C21 67.74(16)
C12 C13 C14 C15 172.64(13)
C21 C13 C14 C15 -71.77(16)
C4 C13 C14 C15 53.37(16)
C13 C14 C15 C16 -57.01(17)
C14 C15 C16 O2 -175.57(11)
C14 C15 C16 C3 60.42(17)
C19 C3 C16 O2 -57.43(16)
C2 C3 C16 O2 60.33(15)
C4 C3 C16 O2 177.44(12)
C19 C3 C16 C15 66.36(16)
C2 C3 C16 C15 -175.89(12)
C4 C3 C16 C15 -58.77(15)
C2 C3 C19 C20 42.6(2)
C16 C3 C19 C20 157.35(16)
C4 C3 C19 C20 -82.1(2)
C3 C2 O1 C1 56.10(16)
O2 C1 O1 C2 -51.71(17)
C17 C1 O1 C2 -165.05(15)
C18 C1 O1 C2 73.06(16)
C15 C16 O2 C1 173.32(12)
C3 C16 O2 C1 -60.65(15)
O1 C1 O2 C16 53.48(16)
C17 C1 O2 C16 167.51(12)
C18 C1 O2 C16 -70.69(16)
